data_1567631
loop_
_publ_author_name
'Wang, Gang'
'Li, Wenqi'
'Liu, Tianxiang'
'Zhang, Yonghong'
'Wang, Bin'
'Xue, Fei'
'Jin, Weiwei'
'Ma, Caiyan'
'Xia, Yu'
'Liu, Chenjiang'

_publ_section_title
;
 Palladium-catalyzed intramolecular Heck dearomative
 <i>gem</i>-difluorovinylation of indoles.
;
_journal_issue 39
_journal_name_full 'Chemical science'
_journal_page_first 11594
_journal_page_last 11599
_journal_paper_doi 10.1039/d2sc03169h
_journal_volume 13
_journal_year 2022
_chemical_formula_moiety 'C17 H11 F2 N O'
_chemical_formula_sum 'C17 H11 F2 N O'
_chemical_formula_weight 283.27
_space_group_crystal_system monoclinic
_space_group_IT_number 14
_space_group_name_Hall '-P 2yn'
_space_group_name_H-M_alt 'P 1 21/n 1'
_atom_sites_solution_hydrogens geom
_atom_sites_solution_primary dual
_audit_creation_date 2021-05-15
_audit_creation_method
;
Olex2 1.3
(compiled 2020.06.28 svn.raecde09e for OlexSys, GUI svn.r6132)
;
_audit_update_record
;
2021-08-03 deposited with the CCDC.	2022-09-13 downloaded from the CCDC.
;
_cell_angle_alpha 90
_cell_angle_beta 99.631(6)
_cell_angle_gamma 90
_cell_formula_units_Z 4
_cell_length_a 13.160(4)
_cell_length_b 7.282(2)
_cell_length_c 14.200(4)
_cell_measurement_reflns_used 800
_cell_measurement_temperature 296.15
_cell_measurement_theta_max 20.19
_cell_measurement_theta_min 2.31
_cell_volume 1341.6(7)
_computing_cell_refinement 'SAINT v8.34A (Bruker, 2013)'
_computing_data_reduction 'SAINT v8.34A (Bruker, 2013)'
_computing_molecular_graphics 'Olex2 1.3 (Dolomanov et al., 2009)'
_computing_publication_material 'Olex2 1.3 (Dolomanov et al., 2009)'
_computing_structure_refinement 'SHELXL 2018/3 (Sheldrick, 2015)'
_computing_structure_solution 'SHELXT 2014/5 (Sheldrick, 2014)'
_diffrn_ambient_temperature 296.15
_diffrn_measured_fraction_theta_full 0.998
_diffrn_measured_fraction_theta_max 0.998
_diffrn_measurement_device_type 'Bruker APEX-II CCD'
_diffrn_measurement_method '\f and \w scans'
_diffrn_radiation_monochromator graphite
_diffrn_radiation_type MoK\a
_diffrn_radiation_wavelength 0.71073
_diffrn_reflns_av_R_equivalents 0.0836
_diffrn_reflns_av_unetI/netI 0.0903
_diffrn_reflns_Laue_measured_fraction_full 0.998
_diffrn_reflns_Laue_measured_fraction_max 0.998
_diffrn_reflns_limit_h_max 15
_diffrn_reflns_limit_h_min -15
_diffrn_reflns_limit_k_max 8
_diffrn_reflns_limit_k_min -6
_diffrn_reflns_limit_l_max 16
_diffrn_reflns_limit_l_min -16
_diffrn_reflns_number 6537
_diffrn_reflns_point_group_measured_fraction_full 0.998
_diffrn_reflns_point_group_measured_fraction_max 0.998
_diffrn_reflns_theta_full 24.993
_diffrn_reflns_theta_max 24.993
_diffrn_reflns_theta_min 2.910
_diffrn_source_current 30.0
_diffrn_source_power 1.5
_diffrn_source_voltage 50.0
_diffrn_standards_number 0
_exptl_absorpt_coefficient_mu 0.107
_exptl_absorpt_correction_T_max 0.7456
_exptl_absorpt_correction_T_min 0.6494
_exptl_absorpt_correction_type multi-scan
_exptl_absorpt_process_details
;
SADABS-2014/5 (Bruker,2014/5) was used for absorption correction.
wR2(int) was 0.0561 before and 0.0363 after correction.
The Ratio of minimum to maximum transmission is 0.8710.
The \l/2 correction factor is 0.00150.
;
_exptl_crystal_colour colourless
_exptl_crystal_colour_primary colourless
_exptl_crystal_density_diffrn 1.402
_exptl_crystal_description block
_exptl_crystal_F_000 584
_refine_diff_density_max 0.140
_refine_diff_density_min -0.157
_refine_diff_density_rms 0.035
_refine_ls_extinction_method none
_refine_ls_goodness_of_fit_ref 0.974
_refine_ls_hydrogen_treatment constr
_refine_ls_matrix_type full
_refine_ls_number_parameters 191
_refine_ls_number_reflns 2358
_refine_ls_number_restraints 0
_refine_ls_restrained_S_all 0.974
_refine_ls_R_factor_all 0.1363
_refine_ls_R_factor_gt 0.0488
_refine_ls_shift/su_max 0.000
_refine_ls_shift/su_mean 0.000
_refine_ls_structure_factor_coef Fsqd
_refine_ls_weighting_details 'w=1/[\s^2^(Fo^2^)+(0.0356P)^2^] where P=(Fo^2^+2Fc^2^)/3'
_refine_ls_weighting_scheme calc
_refine_ls_wR_factor_gt 0.0836
_refine_ls_wR_factor_ref 0.1102
_reflns_Friedel_coverage 0.000
_reflns_number_gt 1140
_reflns_number_total 2358
_reflns_threshold_expression 'I > 2\s(I)'
_cod_data_source_file d2sc03169h2.cif
_cod_data_source_block 1
_cod_depositor_comments 'Adding full bibliography for 1567630--1567632.cif.'
_cod_database_code 1567631
_shelx_shelxl_version_number 2018/3
_shelx_space_group_comment
;
The symmetry employed for this shelxl refinement is uniquely defined
by the following loop, which should always be used as a source of
symmetry information in preference to the above space-group names.
They are only intended as comments.
;
_olex2_refinement_description
;
1. Fixed Uiso
 At 1.2 times of:
  All C(H) groups
 At 1.5 times of:
  All C(H,H,H) groups
2.a Aromatic/amide H refined with riding coordinates:
 C9(H9), C11(H11), C12(H12), C13(H13), C14(H14), C15(H15), C16(H16), C17(H17)
2.b Idealised Me refined as rotating group:
 C10(H10A,H10B,H10C)
;
_olex2_submission_special_instructions 'No special instructions were received'

loop_
_space_group_symop_operation_xyz
'x, y, z'
'-x+1/2, y+1/2, -z+1/2'
'-x, -y, -z'
'x-1/2, -y-1/2, z-1/2'

loop_
_atom_site_label
_atom_site_type_symbol
_atom_site_fract_x
_atom_site_fract_y
_atom_site_fract_z
_atom_site_U_iso_or_equiv
_atom_site_adp_type
_atom_site_occupancy
_atom_site_site_symmetry_order
_atom_site_calc_flag
_atom_site_refinement_flags_posn
_atom_site_refinement_flags_adp
_atom_site_refinement_flags_occupancy
_atom_site_disorder_assembly
_atom_site_disorder_group
F1 F 0.92954(12) 0.6181(2) 0.43924(12) 0.0858(6) Uani 1 1 d . . . . .
F2 F 0.91023(12) 0.6247(2) 0.28551(12) 0.0871(6) Uani 1 1 d . . . . .
O1 O 0.49313(16) 0.2911(3) 0.39618(14) 0.0809(7) Uani 1 1 d . . . . .
N1 N 0.59894(15) 0.5434(3) 0.39120(16) 0.0530(6) Uani 1 1 d . . . . .
C1 C 0.7615(2) 0.6101(4) 0.35459(18) 0.0486(7) Uani 1 1 d . . . . .
C2 C 0.70190(19) 0.6065(4) 0.43911(19) 0.0495(7) Uani 1 1 d . . . . .
C3 C 0.6845(2) 0.6132(4) 0.26744(19) 0.0512(7) Uani 1 1 d . . . . .
C4 C 0.7279(2) 0.4665(4) 0.51823(19) 0.0528(7) Uani 1 1 d . . . . .
C5 C 0.5683(2) 0.3814(4) 0.4298(2) 0.0598(8) Uani 1 1 d . . . . .
C6 C 0.6467(2) 0.3452(4) 0.5151(2) 0.0559(8) Uani 1 1 d . . . . .
C7 C 0.5884(2) 0.5753(4) 0.2910(2) 0.0545(8) Uani 1 1 d . . . . .
C8 C 0.8602(3) 0.6184(4) 0.3598(2) 0.0607(8) Uani 1 1 d . . . . .
C9 C 0.8110(2) 0.4580(4) 0.5920(2) 0.0665(9) Uani 1 1 d . . . . .
H9 H 0.865191 0.540940 0.595390 0.080 Uiso 1 1 calc R U . . .
C10 C 0.6948(2) 0.8000(4) 0.47909(19) 0.0615(8) Uani 1 1 d . . . . .
H10A H 0.665050 0.881135 0.428662 0.092 Uiso 1 1 calc R U . . .
H10B H 0.762538 0.842351 0.505897 0.092 Uiso 1 1 calc R U . . .
H10C H 0.652296 0.797946 0.527842 0.092 Uiso 1 1 calc R U . . .
C11 C 0.4995(2) 0.5680(4) 0.2242(2) 0.0702(9) Uani 1 1 d . . . . .
H11 H 0.435781 0.543052 0.241542 0.084 Uiso 1 1 calc R U . . .
C12 C 0.6919(3) 0.6448(4) 0.1722(2) 0.0649(8) Uani 1 1 d . . . . .
H12 H 0.755328 0.669533 0.154367 0.078 Uiso 1 1 calc R U . . .
C13 C 0.6461(3) 0.2100(4) 0.5840(3) 0.0774(10) Uani 1 1 d . . . . .
H13 H 0.591137 0.128755 0.581379 0.093 Uiso 1 1 calc R U . . .
C14 C 0.8114(3) 0.3229(5) 0.6605(2) 0.0809(10) Uani 1 1 d . . . . .
H14 H 0.867316 0.314112 0.709964 0.097 Uiso 1 1 calc R U . . .
C15 C 0.7304(3) 0.2008(5) 0.6570(2) 0.0858(11) Uani 1 1 d . . . . .
H15 H 0.732533 0.111397 0.704102 0.103 Uiso 1 1 calc R U . . .
C16 C 0.5098(3) 0.6000(4) 0.1295(2) 0.0825(10) Uani 1 1 d . . . . .
H16 H 0.451626 0.594760 0.082281 0.099 Uiso 1 1 calc R U . . .
C17 C 0.6032(3) 0.6388(4) 0.1044(2) 0.0764(10) Uani 1 1 d . . . . .
H17 H 0.607277 0.661652 0.040738 0.092 Uiso 1 1 calc R U . . .

loop_
_atom_site_aniso_label
_atom_site_aniso_U_11
_atom_site_aniso_U_22
_atom_site_aniso_U_33
_atom_site_aniso_U_23
_atom_site_aniso_U_13
_atom_site_aniso_U_12
F1 0.0593(11) 0.1159(15) 0.0797(12) 0.0029(11) 0.0046(10) -0.0078(10)
F2 0.0761(12) 0.1093(14) 0.0842(12) 0.0065(11) 0.0377(10) -0.0054(10)
O1 0.0737(16) 0.0868(15) 0.0880(15) -0.0192(13) 0.0307(12) -0.0312(13)
N1 0.0487(14) 0.0539(15) 0.0570(16) -0.0042(13) 0.0107(12) -0.0068(12)
C1 0.0453(17) 0.0476(17) 0.0537(17) -0.0036(15) 0.0105(14) -0.0036(14)
C2 0.0465(17) 0.0508(18) 0.0529(16) -0.0050(16) 0.0135(14) -0.0050(14)
C3 0.0577(19) 0.0439(17) 0.0523(18) -0.0006(16) 0.0100(15) -0.0003(14)
C4 0.0568(19) 0.0529(18) 0.0512(18) -0.0036(16) 0.0161(16) 0.0020(16)
C5 0.058(2) 0.060(2) 0.069(2) -0.0140(19) 0.0317(18) -0.0082(18)
C6 0.070(2) 0.051(2) 0.0523(18) -0.0044(17) 0.0268(17) 0.0024(17)
C7 0.057(2) 0.053(2) 0.0508(19) -0.0035(16) 0.0013(16) 0.0007(15)
C8 0.059(2) 0.073(2) 0.0511(18) 0.0031(18) 0.0127(17) -0.0051(18)
C9 0.076(2) 0.072(2) 0.0537(19) 0.0032(19) 0.0173(18) 0.0059(18)
C10 0.0655(19) 0.0521(18) 0.0689(18) -0.0134(17) 0.0174(15) -0.0023(15)
C11 0.064(2) 0.066(2) 0.078(2) -0.0088(19) 0.0019(19) 0.0016(16)
C12 0.087(2) 0.055(2) 0.0542(19) 0.0002(17) 0.0155(19) 0.0036(17)
C13 0.105(3) 0.057(2) 0.081(2) 0.000(2) 0.047(2) 0.007(2)
C14 0.098(3) 0.086(3) 0.061(2) 0.007(2) 0.021(2) 0.025(2)
C15 0.127(4) 0.072(3) 0.068(2) 0.020(2) 0.043(3) 0.028(3)
C16 0.094(3) 0.076(2) 0.067(2) -0.001(2) -0.015(2) 0.005(2)
C17 0.107(3) 0.067(2) 0.0519(19) 0.0024(18) 0.003(2) 0.003(2)

loop_
_atom_type_symbol
_atom_type_description
_atom_type_scat_dispersion_real
_atom_type_scat_dispersion_imag
_atom_type_scat_source
C C 0.0033 0.0016 'International Tables Vol C Tables 4.2.6.8 and 6.1.1.4'
H H 0.0000 0.0000 'International Tables Vol C Tables 4.2.6.8 and 6.1.1.4'
F F 0.0171 0.0103 'International Tables Vol C Tables 4.2.6.8 and 6.1.1.4'
N N 0.0061 0.0033 'International Tables Vol C Tables 4.2.6.8 and 6.1.1.4'
O O 0.0106 0.0060 'International Tables Vol C Tables 4.2.6.8 and 6.1.1.4'

loop_
_geom_angle_atom_site_label_1
_geom_angle_atom_site_label_2
_geom_angle_atom_site_label_3
_geom_angle
_geom_angle_site_symmetry_1
_geom_angle_site_symmetry_3
_geom_angle_publ_flag
C5 N1 C2 112.7(2) . . ?
C5 N1 C7 123.1(2) . . ?
C7 N1 C2 109.6(2) . . ?
C3 C1 C2 106.7(2) . . ?
C8 C1 C2 126.6(3) . . ?
C8 C1 C3 126.6(3) . . ?
N1 C2 C1 101.1(2) . . ?
N1 C2 C4 102.0(2) . . ?
N1 C2 C10 110.4(2) . . ?
C4 C2 C1 120.6(2) . . ?
C4 C2 C10 111.4(2) . . ?
C10 C2 C1 110.2(2) . . ?
C7 C3 C1 108.8(2) . . ?
C7 C3 C12 118.8(3) . . ?
C12 C3 C1 132.4(3) . . ?
C6 C4 C2 109.3(2) . . ?
C6 C4 C9 120.3(3) . . ?
C9 C4 C2 130.1(3) . . ?
O1 C5 N1 125.1(3) . . ?
O1 C5 C6 129.4(3) . . ?
N1 C5 C6 105.5(3) . . ?
C4 C6 C5 110.0(3) . . ?
C4 C6 C13 121.8(3) . . ?
C13 C6 C5 128.2(3) . . ?
C3 C7 N1 109.4(2) . . ?
C11 C7 N1 127.6(3) . . ?
C11 C7 C3 123.0(3) . . ?
F1 C8 F2 108.2(3) . . ?
C1 C8 F1 126.2(3) . . ?
C1 C8 F2 125.6(3) . . ?
C4 C9 H9 120.8 . . ?
C14 C9 C4 118.3(3) . . ?
C14 C9 H9 120.8 . . ?
C2 C10 H10A 109.5 . . ?
C2 C10 H10B 109.5 . . ?
C2 C10 H10C 109.5 . . ?
H10A C10 H10B 109.5 . . ?
H10A C10 H10C 109.5 . . ?
H10B C10 H10C 109.5 . . ?
C7 C11 H11 121.7 . . ?
C7 C11 C16 116.7(3) . . ?
C16 C11 H11 121.7 . . ?
C3 C12 H12 120.5 . . ?
C17 C12 C3 118.9(3) . . ?
C17 C12 H12 120.5 . . ?
C6 C13 H13 121.2 . . ?
C15 C13 C6 117.5(3) . . ?
C15 C13 H13 121.2 . . ?
C9 C14 H14 119.3 . . ?
C15 C14 C9 121.3(3) . . ?
C15 C14 H14 119.3 . . ?
C13 C15 H15 119.6 . . ?
C14 C15 C13 120.7(3) . . ?
C14 C15 H15 119.6 . . ?
C11 C16 H16 119.2 . . ?
C17 C16 C11 121.5(3) . . ?
C17 C16 H16 119.2 . . ?
C12 C17 H17 119.4 . . ?
C16 C17 C12 121.1(3) . . ?
C16 C17 H17 119.4 . . ?

loop_
_geom_bond_atom_site_label_1
_geom_bond_atom_site_label_2
_geom_bond_distance
_geom_bond_site_symmetry_2
_geom_bond_publ_flag
F1 C8 1.327(3) . ?
F2 C8 1.334(3) . ?
O1 C5 1.217(3) . ?
N1 C2 1.484(3) . ?
N1 C5 1.388(3) . ?
N1 C7 1.425(3) . ?
C1 C2 1.540(3) . ?
C1 C3 1.463(3) . ?
C1 C8 1.290(3) . ?
C2 C4 1.513(3) . ?
C2 C10 1.527(3) . ?
C3 C7 1.389(3) . ?
C3 C12 1.391(4) . ?
C4 C6 1.381(4) . ?
C4 C9 1.383(3) . ?
C5 C6 1.477(4) . ?
C6 C13 1.389(4) . ?
C7 C11 1.379(3) . ?
C9 H9 0.9300 . ?
C9 C14 1.383(4) . ?
C10 H10A 0.9600 . ?
C10 H10B 0.9600 . ?
C10 H10C 0.9600 . ?
C11 H11 0.9300 . ?
C11 C16 1.394(4) . ?
C12 H12 0.9300 . ?
C12 C17 1.383(4) . ?
C13 H13 0.9300 . ?
C13 C15 1.388(4) . ?
C14 H14 0.9300 . ?
C14 C15 1.383(4) . ?
C15 H15 0.9300 . ?
C16 H16 0.9300 . ?
C16 C17 1.366(4) . ?
C17 H17 0.9300 . ?

loop_
_geom_torsion_atom_site_label_1
_geom_torsion_atom_site_label_2
_geom_torsion_atom_site_label_3
_geom_torsion_atom_site_label_4
_geom_torsion
_geom_torsion_site_symmetry_1
_geom_torsion_site_symmetry_2
_geom_torsion_site_symmetry_3
_geom_torsion_site_symmetry_4
_geom_torsion_publ_flag
O1 C5 C6 C4 169.9(3) . . . . ?
O1 C5 C6 C13 -8.7(5) . . . . ?
N1 C2 C4 C6 -1.7(3) . . . . ?
N1 C2 C4 C9 -175.0(3) . . . . ?
N1 C5 C6 C4 -8.4(3) . . . . ?
N1 C5 C6 C13 172.9(2) . . . . ?
N1 C7 C11 C16 -178.3(3) . . . . ?
C1 C2 C4 C6 -112.4(3) . . . . ?
C1 C2 C4 C9 74.3(4) . . . . ?
C1 C3 C7 N1 -1.1(3) . . . . ?
C1 C3 C7 C11 -179.9(2) . . . . ?
C1 C3 C12 C17 -179.8(3) . . . . ?
C2 N1 C5 O1 -171.0(2) . . . . ?
C2 N1 C5 C6 7.4(3) . . . . ?
C2 N1 C7 C3 14.2(3) . . . . ?
C2 N1 C7 C11 -167.1(3) . . . . ?
C2 C1 C3 C7 -11.7(3) . . . . ?
C2 C1 C3 C12 168.6(3) . . . . ?
C2 C1 C8 F1 2.8(5) . . . . ?
C2 C1 C8 F2 -178.7(3) . . . . ?
C2 C4 C6 C5 6.2(3) . . . . ?
C2 C4 C6 C13 -175.1(2) . . . . ?
C2 C4 C9 C14 174.1(2) . . . . ?
C3 C1 C2 N1 18.8(3) . . . . ?
C3 C1 C2 C4 130.0(2) . . . . ?
C3 C1 C2 C10 -97.9(2) . . . . ?
C3 C1 C8 F1 179.0(2) . . . . ?
C3 C1 C8 F2 -2.6(5) . . . . ?
C3 C7 C11 C16 0.3(4) . . . . ?
C3 C12 C17 C16 -1.0(4) . . . . ?
C4 C6 C13 C15 0.1(4) . . . . ?
C4 C9 C14 C15 -1.1(4) . . . . ?
C5 N1 C2 C1 121.0(2) . . . . ?
C5 N1 C2 C4 -3.8(3) . . . . ?
C5 N1 C2 C10 -122.3(2) . . . . ?
C5 N1 C7 C3 -122.0(3) . . . . ?
C5 N1 C7 C11 56.8(4) . . . . ?
C5 C6 C13 C15 178.5(3) . . . . ?
C6 C4 C9 C14 1.5(4) . . . . ?
C6 C13 C15 C14 0.3(5) . . . . ?
C7 N1 C2 C1 -20.0(3) . . . . ?
C7 N1 C2 C4 -144.9(2) . . . . ?
C7 N1 C2 C10 96.6(2) . . . . ?
C7 N1 C5 O1 -36.0(4) . . . . ?
C7 N1 C5 C6 142.4(2) . . . . ?
C7 C3 C12 C17 0.5(4) . . . . ?
C7 C11 C16 C17 -0.8(5) . . . . ?
C8 C1 C2 N1 -164.4(3) . . . . ?
C8 C1 C2 C4 -53.2(4) . . . . ?
C8 C1 C2 C10 78.8(4) . . . . ?
C8 C1 C3 C7 171.6(3) . . . . ?
C8 C1 C3 C12 -8.1(5) . . . . ?
C9 C4 C6 C5 -179.7(2) . . . . ?
C9 C4 C6 C13 -1.0(4) . . . . ?
C9 C14 C15 C13 0.2(5) . . . . ?
C10 C2 C4 C6 116.1(2) . . . . ?
C10 C2 C4 C9 -57.2(3) . . . . ?
C11 C16 C17 C12 1.1(5) . . . . ?
C12 C3 C7 N1 178.6(2) . . . . ?
C12 C3 C7 C11 -0.2(4) . . . . ?
